data_7225210
loop_
_publ_author_name
'Han, Xue'
'Ke, Jie'
'Suleiman, Norhidayah'
'Levason, William'
'Pugh, David'
'Zhang, Wenjian'
'Reid, Gillian'
'Licence, Peter'
'George, Michael W.'

_publ_section_title
;
 Phase behaviour and conductivity of supporting electrolytes in
 supercritical difluoromethane and 1,1-difluoroethane.
;
_journal_issue 21
_journal_name_full 'Physical chemistry chemical physics : PCCP'
_journal_page_first 14359
_journal_page_last 14369
_journal_paper_doi 10.1039/c6cp00466k
_journal_volume 18
_journal_year 2016
_chemical_formula_moiety 'C6 F18 P, C16 H36 N'
_chemical_formula_sum 'C22 H36 F18 N P'
_chemical_formula_weight 687.49
_chemical_name_systematic
;
 ?
;
_space_group_IT_number 61
_symmetry_cell_setting orthorhombic
_symmetry_Int_Tables_number 61
_symmetry_space_group_name_Hall '-P 2ac 2ab'
_symmetry_space_group_name_H-M 'P b c a'
_atom_sites_solution_hydrogens geom
_atom_sites_solution_primary direct
_atom_sites_solution_secondary difmap
_audit_creation_method SHELXL-97
_audit_update_record
;
2015-10-20 deposited with the CCDC.
2016-05-11 downloaded from the CCDC.
;
_cell_angle_alpha 90.00
_cell_angle_beta 90.00
_cell_angle_gamma 90.00
_cell_formula_units_Z 8
_cell_length_a 17.591(3)
_cell_length_b 17.971(3)
_cell_length_c 18.534(3)
_cell_measurement_reflns_used 14752
_cell_measurement_temperature 100(2)
_cell_measurement_theta_max 34.8
_cell_measurement_theta_min 1.6
_cell_volume 5859.1(17)
_computing_cell_refinement
;
CrystalClear-SM Expert 2.0 r13 (Rigaku, 2011)
;
_computing_data_collection
;
CrystalClear-SM Expert 2.0 r13 (Rigaku, 2011)
;
_computing_data_reduction
;
CrystalClear-SM Expert 2.0 r13 (Rigaku, 2011)
;
_computing_structure_refinement 'SHELXL-97 (Sheldrick, 2008)'
_diffrn_ambient_temperature 100(2)
_diffrn_detector CCD
_diffrn_detector_area_resol_mean 28.5714
_diffrn_measured_fraction_theta_full 0.995
_diffrn_measured_fraction_theta_max 0.995
_diffrn_measurement_device
;
AFC12 (Right): Kappa 3 circle
;
_diffrn_measurement_device_type
;
Rigaku Saturn724+ (2x2 bin mode)
;
_diffrn_measurement_method 'profile data from \w-scans'
_diffrn_measurement_specimen_support Mitegen
_diffrn_radiation_monochromator Confocal
_diffrn_radiation_type MoK\a
_diffrn_radiation_wavelength 0.71073
_diffrn_reflns_av_R_equivalents 0.0749
_diffrn_reflns_av_sigmaI/netI 0.0624
_diffrn_reflns_limit_h_max 22
_diffrn_reflns_limit_h_min -22
_diffrn_reflns_limit_k_max 23
_diffrn_reflns_limit_k_min -23
_diffrn_reflns_limit_l_max 15
_diffrn_reflns_limit_l_min -24
_diffrn_reflns_number 35369
_diffrn_reflns_theta_full 27.48
_diffrn_reflns_theta_max 27.48
_diffrn_reflns_theta_min 3.16
_diffrn_source 'Rotating Anode'
_diffrn_source_current 55.0
_diffrn_source_power 2.5
_diffrn_source_voltage 45.0
_exptl_absorpt_coefficient_mu 0.223
_exptl_absorpt_correction_T_max 0.9911
_exptl_absorpt_correction_T_min 0.9846
_exptl_absorpt_correction_type multi-scan
_exptl_absorpt_process_details 'CrystalClear-SM Expert 2.0 r13 (Rigaku, 2011)'
_exptl_crystal_colour colourless
_exptl_crystal_density_diffrn 1.559
_exptl_crystal_density_method 'not measured'
_exptl_crystal_description block
_exptl_crystal_F_000 2816
_exptl_crystal_size_max 0.07
_exptl_crystal_size_mid 0.05
_exptl_crystal_size_min 0.04
_refine_diff_density_max 0.457
_refine_diff_density_min -0.345
_refine_diff_density_rms 0.056
_refine_ls_extinction_method none
_refine_ls_goodness_of_fit_ref 1.185
_refine_ls_hydrogen_treatment constr
_refine_ls_matrix_type full
_refine_ls_number_parameters 549
_refine_ls_number_reflns 6685
_refine_ls_number_restraints 13
_refine_ls_restrained_S_all 1.184
_refine_ls_R_factor_all 0.0970
_refine_ls_R_factor_gt 0.0745
_refine_ls_shift/su_max 0.017
_refine_ls_shift/su_mean 0.001
_refine_ls_structure_factor_coef Fsqd
_refine_ls_weighting_details 'calc w=1/[\s^2^(Fo^2^)+(0.0260P)^2^+4.3898P] where P=(Fo^2^+2Fc^2^)/3'
_refine_ls_weighting_scheme calc
_refine_ls_wR_factor_gt 0.1165
_refine_ls_wR_factor_ref 0.1240
_reflns_number_gt 5395
_reflns_number_total 6685
_reflns_threshold_expression I>2\s(I)
_cod_data_source_file c6cp00466k2.cif
_cod_data_source_block 2013dcp026
_cod_depositor_comments
;
The following automatic conversions were performed:

'_symmetry_cell_setting' value 'Orthorhombic' changed to
'orthorhombic' according to
/usr/data/users/saulius/crontab/automatic-downloads/rss-feeds/RSC/lib/dictionaries/cif_core.dic
dictionary named 'cif_core.dic' version 2.4.2 from 2011-04-26.

Automatic conversion script
Id: cif_fix_values 4268 2015-11-12 08:31:59Z antanas 

 Adding full bibliography for 7225209--7225211.cif.
;
_cod_original_cell_volume 5859.2(17)
_cod_original_sg_symbol_H-M Pbca
_cod_database_code 7225210

loop_
_symmetry_equiv_pos_as_xyz
'x, y, z'
'-x+1/2, -y, z+1/2'
'-x, y+1/2, -z+1/2'
'x+1/2, -y+1/2, -z'
'-x, -y, -z'
'x-1/2, y, -z-1/2'
'x, -y-1/2, z-1/2'
'-x-1/2, y-1/2, z'

loop_
_atom_site_label
_atom_site_type_symbol
_atom_site_fract_x
_atom_site_fract_y
_atom_site_fract_z
_atom_site_U_iso_or_equiv
_atom_site_adp_type
_atom_site_occupancy
_atom_site_symmetry_multiplicity
_atom_site_calc_flag
_atom_site_refinement_flags
_atom_site_disorder_assembly
_atom_site_disorder_group
C1 C 0.87304(19) 0.11545(17) 0.64374(17) 0.0213(7) Uani 0.8207(17) 1 d P A 1
C2 C 0.7935(3) 0.0838(2) 0.6623(2) 0.0307(10) Uani 0.8207(17) 1 d P A 1
C3 C 0.96940(19) 0.11507(18) 0.76923(17) 0.0218(7) Uani 0.8207(17) 1 d P A 1
C4 C 1.0529(2) 0.0917(2) 0.7592(2) 0.0254(9) Uani 0.8207(17) 1 d P A 1
C5 C 0.8852(3) 0.2741(3) 0.6490(4) 0.0168(10) Uani 0.8207(17) 1 d P A 1
C6 C 0.8880(4) 0.3500(4) 0.6877(3) 0.0279(12) Uani 0.8207(17) 1 d P A 1
C7 C 1.04896(14) 0.12543(14) 0.45816(14) 0.0184(5) Uani 1 1 d . . .
H7A H 1.0437 0.1178 0.5108 0.022 Uiso 1 1 calc R . .
H7B H 1.0754 0.0813 0.4384 0.022 Uiso 1 1 calc R . .
C8 C 0.96926(14) 0.12848(15) 0.42532(14) 0.0212(6) Uani 1 1 d . . .
H8A H 0.9404 0.1705 0.4463 0.025 Uiso 1 1 calc R . .
H8B H 0.9728 0.1362 0.3725 0.025 Uiso 1 1 calc R . .
C9 C 0.92864(14) 0.05541(14) 0.44119(14) 0.0207(6) Uani 1 1 d . . .
H9A H 0.9300 0.0459 0.4938 0.025 Uiso 1 1 calc R . .
H9B H 0.9560 0.0143 0.4170 0.025 Uiso 1 1 calc R . .
C10 C 0.84623(16) 0.05590(16) 0.41581(16) 0.0280(7) Uani 1 1 d . . .
H10A H 0.8192 0.0974 0.4386 0.042 Uiso 1 1 calc R . .
H10B H 0.8218 0.0089 0.4292 0.042 Uiso 1 1 calc R . .
H10C H 0.8447 0.0618 0.3633 0.042 Uiso 1 1 calc R . .
C11 C 1.11017(14) 0.20864(13) 0.36601(13) 0.0168(5) Uani 1 1 d . . .
H11A H 1.1480 0.2491 0.3610 0.020 Uiso 1 1 calc R . .
H11B H 1.0614 0.2274 0.3465 0.020 Uiso 1 1 calc R . .
C12 C 1.13597(15) 0.14347(14) 0.31925(13) 0.0195(6) Uani 1 1 d . . .
H12A H 1.0955 0.1053 0.3172 0.023 Uiso 1 1 calc R . .
H12B H 1.1820 0.1204 0.3404 0.023 Uiso 1 1 calc R . .
C13 C 1.15339(16) 0.17190(14) 0.24311(13) 0.0204(6) Uani 1 1 d . . .
H13A H 1.1081 0.1979 0.2239 0.025 Uiso 1 1 calc R . .
H13B H 1.1955 0.2083 0.2456 0.025 Uiso 1 1 calc R . .
C14 C 1.17522(17) 0.10965(16) 0.19203(15) 0.0269(6) Uani 1 1 d . . .
H14A H 1.2199 0.0836 0.2109 0.040 Uiso 1 1 calc R . .
H14B H 1.1871 0.1305 0.1445 0.040 Uiso 1 1 calc R . .
H14C H 1.1328 0.0746 0.1877 0.040 Uiso 1 1 calc R . .
C15 C 1.06244(14) 0.26077(14) 0.48073(14) 0.0189(5) Uani 1 1 d . . .
H15A H 1.0135 0.2703 0.4561 0.023 Uiso 1 1 calc R . .
H15B H 1.0509 0.2487 0.5317 0.023 Uiso 1 1 calc R . .
C16 C 1.10908(15) 0.33208(14) 0.47913(14) 0.0211(6) Uani 1 1 d . . .
H16A H 1.1192 0.3465 0.4285 0.025 Uiso 1 1 calc R . .
H16B H 1.1585 0.3237 0.5033 0.025 Uiso 1 1 calc R . .
C17 C 1.06629(16) 0.39450(15) 0.51736(17) 0.0287(7) Uani 1 1 d . . .
H17A H 1.0159 0.4008 0.4944 0.034 Uiso 1 1 calc R . .
H17B H 1.0579 0.3803 0.5684 0.034 Uiso 1 1 calc R . .
C18 C 1.10876(18) 0.46824(15) 0.51480(17) 0.0338(7) Uani 1 1 d . . .
H18A H 1.1597 0.4617 0.5352 0.051 Uiso 1 1 calc R . .
H18B H 1.0809 0.5055 0.5429 0.051 Uiso 1 1 calc R . .
H18C H 1.1130 0.4849 0.4646 0.051 Uiso 1 1 calc R . .
C19 C 1.17681(14) 0.17719(14) 0.47975(14) 0.0192(6) Uani 1 1 d . . .
H19A H 1.1969 0.1306 0.4585 0.023 Uiso 1 1 calc R . .
H19B H 1.2119 0.2178 0.4658 0.023 Uiso 1 1 calc R . .
C20 C 1.17854(16) 0.16962(16) 0.56145(14) 0.0251(6) Uani 1 1 d . . .
H20A H 1.1454 0.1279 0.5765 0.030 Uiso 1 1 calc R . .
H20B H 1.1590 0.2158 0.5839 0.030 Uiso 1 1 calc R . .
C21 C 1.26000(17) 0.15524(17) 0.58724(16) 0.0312(7) Uani 1 1 d . . .
H21A H 1.2587 0.1401 0.6386 0.037 Uiso 1 1 calc R . .
H21B H 1.2817 0.1135 0.5592 0.037 Uiso 1 1 calc R . .
C22 C 1.31140(17) 0.22251(18) 0.57946(17) 0.0369(8) Uani 1 1 d . . .
H22A H 1.3155 0.2360 0.5284 0.055 Uiso 1 1 calc R . .
H22B H 1.3620 0.2106 0.5984 0.055 Uiso 1 1 calc R . .
H22C H 1.2899 0.2644 0.6066 0.055 Uiso 1 1 calc R . .
N1 N 1.09942(11) 0.19294(11) 0.44603(11) 0.0162(4) Uani 1 1 d . . .
F1 F 0.99622(11) 0.18114(12) 0.64816(10) 0.0225(4) Uani 0.8207(17) 1 d P A 1
F2 F 0.97273(11) 0.24958(12) 0.75106(10) 0.0237(5) Uani 0.8207(17) 1 d P A 1
F3 F 0.85267(11) 0.19421(10) 0.75780(9) 0.0220(4) Uani 0.8207(17) 1 d P A 1
F4 F 0.86537(12) 0.14369(11) 0.57549(10) 0.0283(5) Uani 0.8207(17) 1 d P A 1
F5 F 0.91853(11) 0.05388(10) 0.63552(11) 0.0285(5) Uani 0.8207(17) 1 d P A 1
F6 F 0.73999(11) 0.13599(12) 0.65920(14) 0.0373(6) Uani 0.8207(17) 1 d P A 1
F7 F 0.77505(16) 0.03179(13) 0.61216(15) 0.0498(7) Uani 0.8207(17) 1 d P A 1
F8 F 0.79010(13) 0.05151(12) 0.72585(13) 0.0402(6) Uani 0.8207(17) 1 d P A 1
F9 F 0.96766(12) 0.14386(12) 0.83818(10) 0.0307(5) Uani 0.8207(17) 1 d P A 1
F10 F 0.92896(12) 0.05084(11) 0.77304(11) 0.0323(5) Uani 0.8207(17) 1 d P A 1
F11 F 1.06280(12) 0.05223(12) 0.69884(12) 0.0357(6) Uani 0.8207(17) 1 d P A 1
F12 F 1.0992(3) 0.1500(3) 0.7573(2) 0.0345(10) Uani 0.8207(17) 1 d P A 1
F13 F 1.07481(18) 0.04839(15) 0.81444(15) 0.0391(7) Uani 0.8207(17) 1 d P A 1
F14 F 0.9174(2) 0.28081(15) 0.5849(2) 0.0259(6) Uani 0.8207(17) 1 d P A 1
F15 F 0.8076(2) 0.2615(2) 0.63772(17) 0.0208(7) Uani 0.8207(17) 1 d P A 1
F16 F 0.8489(5) 0.4000(4) 0.6490(4) 0.0477(15) Uani 0.8207(17) 1 d P A 1
F17 F 0.8554(4) 0.3481(4) 0.7527(4) 0.0470(15) Uani 0.8207(17) 1 d P A 1
F18 F 0.9589(5) 0.3744(5) 0.6928(4) 0.0567(15) Uani 0.8207(17) 1 d P A 1
P1 P 0.92554(9) 0.18846(9) 0.70407(7) 0.0153(3) Uani 0.8207(17) 1 d P A 1
C1A C 0.9966(10) 0.0954(9) 0.7016(9) 0.033(3) Uani 0.1793(17) 1 d PD A 2
C2A C 1.0363(9) 0.0886(9) 0.7753(8) 0.033(3) Uani 0.1793(17) 1 d PD A 2
C3A C 0.8387(9) 0.1313(9) 0.7040(9) 0.033(3) Uani 0.1793(17) 1 d PD A 2
C4A C 0.7929(8) 0.0866(8) 0.6477(8) 0.033(3) Uani 0.1793(17) 1 d PD A 2
C5A C 0.885(2) 0.2618(18) 0.655(3) 0.033(3) Uani 0.1793(17) 1 d PD A 2
C6A C 0.8915(18) 0.3444(18) 0.6760(17) 0.033(3) Uani 0.1793(17) 1 d PD A 2
F1A F 0.9300(5) 0.1519(5) 0.5979(4) 0.026(2) Uani 0.1793(17) 1 d P A 2
F2A F 1.0145(5) 0.2255(5) 0.6658(5) 0.030(2) Uani 0.1793(17) 1 d P A 2
F3A F 0.9381(6) 0.2104(5) 0.7643(5) 0.027(2) Uani 0.1793(17) 1 d P A 2
F4A F 0.9597(5) 0.0296(4) 0.6908(5) 0.030(2) Uani 0.1793(17) 1 d P A 2
F5A F 1.0554(5) 0.0933(5) 0.6533(6) 0.033(2) Uani 0.1793(17) 1 d P A 2
F6A F 0.9882(7) 0.0822(7) 0.8301(6) 0.059(4) Uani 0.1793(17) 1 d PD A 2
F7A F 1.0818(8) 0.0288(7) 0.7770(8) 0.045(3) Uani 0.1793(17) 1 d PD A 2
F8A F 1.0821(13) 0.1471(13) 0.7861(12) 0.059(7) Uani 0.1793(17) 1 d PD A 2
F9A F 0.8520(6) 0.0839(6) 0.7617(6) 0.044(3) Uani 0.1793(17) 1 d P A 2
F10A F 0.7902(6) 0.1836(5) 0.7323(6) 0.038(3) Uani 0.1793(17) 1 d P A 2
F11A F 0.8324(6) 0.0299(5) 0.6189(7) 0.045(3) Uani 0.1793(17) 1 d PD A 2
F12A F 0.7693(6) 0.1298(6) 0.5930(7) 0.057(4) Uani 0.1793(17) 1 d PD A 2
F13A F 0.7316(6) 0.0565(7) 0.6798(9) 0.074(5) Uani 0.1793(17) 1 d PD A 2
F14A F 0.9262(12) 0.3013(9) 0.5818(11) 0.0259(6) Uani 0.1793(17) 1 d P A 2
F15A F 0.8161(14) 0.2699(14) 0.6239(11) 0.0259(6) Uani 0.1793(17) 1 d PD A 2
F16A F 0.851(2) 0.3938(17) 0.6376(15) 0.0259(6) Uani 0.1793(17) 1 d PD A 2
F17A F 0.866(2) 0.3537(18) 0.7438(18) 0.0259(6) Uani 0.1793(17) 1 d PD A 2
F18A F 0.960(2) 0.377(2) 0.6815(15) 0.0259(6) Uani 0.1793(17) 1 d PD A 2
P1A P 0.9328(6) 0.1807(6) 0.6786(4) 0.038(2) Uani 0.1793(17) 1 d P A 2

loop_
_atom_site_aniso_label
_atom_site_aniso_U_11
_atom_site_aniso_U_22
_atom_site_aniso_U_33
_atom_site_aniso_U_23
_atom_site_aniso_U_13
_atom_site_aniso_U_12
C1 0.0239(18) 0.0209(17) 0.0190(16) -0.0026(13) -0.0076(14) 0.0048(14)
C2 0.028(2) 0.024(2) 0.040(2) -0.0034(18) -0.0123(19) -0.0036(17)
C3 0.0262(18) 0.0203(17) 0.0188(16) -0.0011(13) -0.0051(14) -0.0028(14)
C4 0.028(2) 0.0219(19) 0.026(2) -0.0047(15) -0.0093(17) 0.0071(17)
C5 0.0147(17) 0.019(2) 0.017(2) 0.0042(19) -0.0007(15) 0.0020(17)
C6 0.021(2) 0.025(2) 0.038(4) -0.009(2) -0.004(2) 0.0064(16)
C7 0.0182(13) 0.0193(13) 0.0176(12) 0.0031(10) -0.0001(11) -0.0014(11)
C8 0.0167(13) 0.0251(14) 0.0217(13) 0.0054(11) -0.0013(11) -0.0012(11)
C9 0.0202(14) 0.0203(14) 0.0215(13) -0.0016(11) 0.0018(11) 0.0001(11)
C10 0.0213(15) 0.0260(15) 0.0365(17) 0.0002(12) 0.0005(13) -0.0045(12)
C11 0.0148(13) 0.0205(13) 0.0152(12) 0.0050(10) -0.0001(10) 0.0004(10)
C12 0.0187(14) 0.0213(14) 0.0186(13) 0.0004(10) 0.0003(11) 0.0009(11)
C13 0.0212(14) 0.0235(14) 0.0166(13) 0.0009(10) 0.0003(11) -0.0016(11)
C14 0.0291(16) 0.0323(16) 0.0194(14) -0.0026(12) 0.0017(12) -0.0022(13)
C15 0.0160(13) 0.0237(14) 0.0170(12) -0.0009(10) 0.0012(10) 0.0040(11)
C16 0.0245(15) 0.0202(14) 0.0185(13) 0.0005(10) 0.0020(11) -0.0004(11)
C17 0.0251(15) 0.0267(15) 0.0343(16) -0.0050(12) -0.0024(13) 0.0034(13)
C18 0.0419(19) 0.0226(15) 0.0370(17) -0.0016(13) -0.0061(15) 0.0029(14)
C19 0.0155(13) 0.0209(14) 0.0211(13) 0.0015(11) -0.0042(11) 0.0014(11)
C20 0.0247(15) 0.0298(16) 0.0207(14) 0.0069(11) -0.0054(12) -0.0044(12)
C21 0.0320(17) 0.0329(17) 0.0288(16) 0.0044(13) -0.0147(13) 0.0008(14)
C22 0.0309(17) 0.055(2) 0.0251(16) 0.0057(14) -0.0064(13) -0.0101(16)
N1 0.0145(11) 0.0195(11) 0.0146(10) 0.0033(8) -0.0006(8) 0.0003(9)
F1 0.0145(10) 0.0307(12) 0.0223(10) 0.0005(9) 0.0062(8) 0.0043(9)
F2 0.0216(11) 0.0228(11) 0.0266(11) -0.0051(9) -0.0075(9) 0.0000(9)
F3 0.0188(10) 0.0304(11) 0.0168(9) -0.0003(8) 0.0056(8) 0.0015(9)
F4 0.0363(13) 0.0313(11) 0.0174(10) -0.0059(8) -0.0070(9) 0.0068(9)
F5 0.0307(11) 0.0244(10) 0.0305(11) -0.0097(8) -0.0095(9) 0.0089(9)
F6 0.0191(11) 0.0340(13) 0.0589(16) 0.0050(11) -0.0044(11) 0.0003(9)
F7 0.0459(16) 0.0378(14) 0.0657(18) -0.0132(12) -0.0247(15) -0.0093(13)
F8 0.0300(13) 0.0399(13) 0.0506(15) 0.0167(11) -0.0037(11) -0.0100(10)
F9 0.0392(13) 0.0370(12) 0.0159(10) -0.0026(8) -0.0049(9) 0.0102(10)
F10 0.0347(12) 0.0284(11) 0.0338(12) 0.0095(9) -0.0084(10) -0.0053(10)
F11 0.0355(13) 0.0382(13) 0.0335(13) -0.0162(10) -0.0093(10) 0.0160(10)
F12 0.0234(15) 0.0283(15) 0.052(2) -0.0048(16) -0.0091(16) 0.0019(11)
F13 0.0480(16) 0.0312(15) 0.0381(16) 0.0014(12) -0.0199(14) 0.0116(12)
F14 0.0280(14) 0.0280(19) 0.0218(9) 0.0140(13) 0.0067(9) -0.0001(13)
F15 0.0119(13) 0.0271(16) 0.0233(18) 0.0043(12) -0.0037(12) -0.0004(10)
F16 0.0437(16) 0.0229(17) 0.076(4) -0.001(2) -0.003(3) 0.0102(13)
F17 0.046(3) 0.059(3) 0.036(3) -0.020(2) 0.0038(18) 0.024(2)
F18 0.0300(14) 0.0364(19) 0.104(5) -0.026(3) -0.012(3) -0.0061(13)
P1 0.0137(5) 0.0175(5) 0.0149(7) -0.0011(6) -0.0030(6) 0.0006(4)
C1A 0.032(5) 0.032(5) 0.035(5) 0.000(4) 0.007(4) 0.002(4)
C2A 0.032(5) 0.032(5) 0.035(5) 0.000(4) 0.007(4) 0.002(4)
C3A 0.032(5) 0.032(5) 0.035(5) 0.000(4) 0.007(4) 0.002(4)
C4A 0.032(5) 0.032(5) 0.035(5) 0.000(4) 0.007(4) 0.002(4)
C5A 0.032(5) 0.032(5) 0.035(5) 0.000(4) 0.007(4) 0.002(4)
C6A 0.032(5) 0.032(5) 0.035(5) 0.000(4) 0.007(4) 0.002(4)
F1A 0.039(6) 0.024(5) 0.016(4) -0.003(3) 0.002(4) -0.013(4)
F2A 0.032(6) 0.022(5) 0.037(6) -0.012(4) 0.007(4) -0.005(4)
F3A 0.036(6) 0.020(5) 0.026(5) -0.009(4) -0.006(4) 0.006(4)
F4A 0.025(5) 0.017(4) 0.047(6) -0.012(4) 0.007(4) -0.006(4)
F5A 0.019(5) 0.036(6) 0.043(6) -0.005(5) 0.008(4) 0.000(4)
F6A 0.086(10) 0.064(8) 0.026(6) 0.016(6) -0.006(6) 0.022(7)
F7A 0.043(7) 0.026(7) 0.067(10) 0.005(6) -0.024(8) 0.016(5)
F8A 0.056(16) 0.029(8) 0.092(18) -0.011(11) -0.062(13) -0.001(9)
F9A 0.037(6) 0.046(6) 0.048(7) 0.012(5) 0.028(5) 0.001(5)
F10A 0.034(6) 0.035(6) 0.045(6) -0.006(5) 0.017(5) 0.009(5)
F11A 0.034(6) 0.023(5) 0.079(9) -0.021(5) -0.007(6) 0.001(5)
F12A 0.038(7) 0.040(7) 0.094(10) 0.000(6) -0.042(7) 0.002(5)
F13A 0.021(6) 0.061(8) 0.139(14) -0.008(8) 0.023(8) -0.024(6)
F14A 0.0280(14) 0.0280(19) 0.0218(9) 0.0140(13) 0.0067(9) -0.0001(13)
F15A 0.0280(14) 0.0280(19) 0.0218(9) 0.0140(13) 0.0067(9) -0.0001(13)
F16A 0.0280(14) 0.0280(19) 0.0218(9) 0.0140(13) 0.0067(9) -0.0001(13)
F17A 0.0280(14) 0.0280(19) 0.0218(9) 0.0140(13) 0.0067(9) -0.0001(13)
F18A 0.0280(14) 0.0280(19) 0.0218(9) 0.0140(13) 0.0067(9) -0.0001(13)
P1A 0.054(5) 0.042(4) 0.018(4) -0.003(4) -0.005(4) -0.003(3)

loop_
_atom_type_symbol
_atom_type_description
_atom_type_scat_dispersion_real
_atom_type_scat_dispersion_imag
_atom_type_scat_source
C C 0.0033 0.0016 'International Tables Vol C Tables 4.2.6.8 and 6.1.1.4'
H H 0.0000 0.0000 'International Tables Vol C Tables 4.2.6.8 and 6.1.1.4'
N N 0.0061 0.0033 'International Tables Vol C Tables 4.2.6.8 and 6.1.1.4'
F F 0.0171 0.0103 'International Tables Vol C Tables 4.2.6.8 and 6.1.1.4'
P P 0.1023 0.0942 'International Tables Vol C Tables 4.2.6.8 and 6.1.1.4'

loop_
_geom_angle_atom_site_label_1
_geom_angle_atom_site_label_2
_geom_angle_atom_site_label_3
_geom_angle
F4 C1 F5 104.7(2)
F4 C1 C2 104.6(3)
F5 C1 C2 104.7(3)
F4 C1 P1 109.0(2)
F5 C1 P1 109.2(2)
C2 C1 P1 123.1(3)
F8 C2 F6 108.5(4)
F8 C2 F7 107.4(3)
F6 C2 F7 106.7(3)
F8 C2 C1 113.7(3)
F6 C2 C1 111.7(3)
F7 C2 C1 108.5(4)
F10 C3 F9 105.0(3)
F10 C3 C4 105.9(3)
F9 C3 C4 103.6(3)
F10 C3 P1 113.6(2)
F9 C3 P1 108.2(2)
C4 C3 P1 119.2(2)
F12 C4 F11 108.5(4)
F12 C4 F13 107.6(4)
F11 C4 F13 107.1(3)
F12 C4 C3 111.9(4)
F11 C4 C3 111.7(3)
F13 C4 C3 109.9(3)
F14 C5 F15 107.4(4)
F14 C5 C6 108.9(4)
F15 C5 C6 104.2(5)
F14 C5 P1 112.3(4)
F15 C5 P1 107.5(3)
C6 C5 P1 116.0(5)
F18 C6 F17 110.3(6)
F18 C6 F16 107.5(8)
F17 C6 F16 106.3(6)
F18 C6 C5 110.9(6)
F17 C6 C5 112.5(7)
F16 C6 C5 109.2(5)
N1 C7 C8 116.6(2)
N1 C7 H7A 108.1
C8 C7 H7A 108.1
N1 C7 H7B 108.1
C8 C7 H7B 108.1
H7A C7 H7B 107.3
C9 C8 C7 108.8(2)
C9 C8 H8A 109.9
C7 C8 H8A 109.9
C9 C8 H8B 109.9
C7 C8 H8B 109.9
H8A C8 H8B 108.3
C8 C9 C10 112.4(2)
C8 C9 H9A 109.1
C10 C9 H9A 109.1
C8 C9 H9B 109.1
C10 C9 H9B 109.1
H9A C9 H9B 107.9
C9 C10 H10A 109.5
C9 C10 H10B 109.5
H10A C10 H10B 109.5
C9 C10 H10C 109.5
H10A C10 H10C 109.5
H10B C10 H10C 109.5
N1 C11 C12 116.6(2)
N1 C11 H11A 108.1
C12 C11 H11A 108.1
N1 C11 H11B 108.1
C12 C11 H11B 108.1
H11A C11 H11B 107.3
C11 C12 C13 109.1(2)
C11 C12 H12A 109.9
C13 C12 H12A 109.9
C11 C12 H12B 109.9
C13 C12 H12B 109.9
H12A C12 H12B 108.3
C14 C13 C12 112.3(2)
C14 C13 H13A 109.1
C12 C13 H13A 109.1
C14 C13 H13B 109.1
C12 C13 H13B 109.1
H13A C13 H13B 107.9
C13 C14 H14A 109.5
C13 C14 H14B 109.5
H14A C14 H14B 109.5
C13 C14 H14C 109.5
H14A C14 H14C 109.5
H14B C14 H14C 109.5
C16 C15 N1 115.8(2)
C16 C15 H15A 108.3
N1 C15 H15A 108.3
C16 C15 H15B 108.3
N1 C15 H15B 108.3
H15A C15 H15B 107.4
C15 C16 C17 110.1(2)
C15 C16 H16A 109.6
C17 C16 H16A 109.6
C15 C16 H16B 109.6
C17 C16 H16B 109.6
H16A C16 H16B 108.1
C18 C17 C16 112.6(2)
C18 C17 H17A 109.1
C16 C17 H17A 109.1
C18 C17 H17B 109.1
C16 C17 H17B 109.1
H17A C17 H17B 107.8
C17 C18 H18A 109.5
C17 C18 H18B 109.5
H18A C18 H18B 109.5
C17 C18 H18C 109.5
H18A C18 H18C 109.5
H18B C18 H18C 109.5
C20 C19 N1 116.3(2)
C20 C19 H19A 108.2
N1 C19 H19A 108.2
C20 C19 H19B 108.2
N1 C19 H19B 108.2
H19A C19 H19B 107.4
C19 C20 C21 110.1(2)
C19 C20 H20A 109.6
C21 C20 H20A 109.6
C19 C20 H20B 109.6
C21 C20 H20B 109.6
H20A C20 H20B 108.1
C22 C21 C20 113.2(2)
C22 C21 H21A 108.9
C20 C21 H21A 108.9
C22 C21 H21B 108.9
C20 C21 H21B 108.9
H21A C21 H21B 107.8
C21 C22 H22A 109.5
C21 C22 H22B 109.5
H22A C22 H22B 109.5
C21 C22 H22C 109.5
H22A C22 H22C 109.5
H22B C22 H22C 109.5
C7 N1 C11 111.40(18)
C7 N1 C15 109.07(18)
C11 N1 C15 108.43(18)
C7 N1 C19 108.22(18)
C11 N1 C19 108.85(18)
C15 N1 C19 110.89(19)
F1 P1 F3 177.80(15)
F1 P1 F2 90.32(13)
F3 P1 F2 91.81(12)
F1 P1 C3 92.15(14)
F3 P1 C3 88.61(14)
F2 P1 C3 85.60(13)
F1 P1 C1 86.69(14)
F3 P1 C1 91.18(14)
F2 P1 C1 176.97(16)
C3 P1 C1 95.01(15)
F1 P1 C5 90.5(3)
F3 P1 C5 89.0(3)
F2 P1 C5 86.20(19)
C3 P1 C5 171.4(2)
C1 P1 C5 93.3(2)
F4A C1A F5A 103.9(12)
F4A C1A C2A 106.1(13)
F5A C1A C2A 103.6(12)
F4A C1A P1A 112.1(11)
F5A C1A P1A 108.2(11)
C2A C1A P1A 121.2(11)
F6A C2A F7A 107.0(14)
F6A C2A F8A 109.7(16)
F7A C2A F8A 105.5(17)
F6A C2A C1A 113.4(13)
F7A C2A C1A 110.9(14)
F8A C2A C1A 110.1(15)
F10A C3A F9A 103.3(12)
F10A C3A C4A 106.9(12)
F9A C3A C4A 106.8(12)
F10A C3A P1A 108.0(10)
F9A C3A P1A 108.9(11)
C4A C3A P1A 121.4(11)
F12A C4A F11A 107.4(12)
F12A C4A F13A 108.6(14)
F11A C4A F13A 106.5(12)
F12A C4A C3A 111.8(12)
F11A C4A C3A 113.1(12)
F13A C4A C3A 109.2(12)
F15A C5A C6A 94(2)
F15A C5A F14A 90(3)
C6A C5A F14A 76(2)
F15A C5A P1A 129(2)
C6A C5A P1A 135(2)
F14A C5A P1A 110(3)
F16A C6A F17A 104(3)
F16A C6A F18A 103(3)
F17A C6A F18A 100(3)
F16A C6A C5A 118(3)
F17A C6A C5A 109(4)
F18A C6A C5A 121(3)
F1A P1A F2A 92.9(6)
F1A P1A F3A 178.6(9)
F2A P1A F3A 86.2(7)
F1A P1A C5A 91.1(17)
F2A P1A C5A 88.7(14)
F3A P1A C5A 90.0(17)
F1A P1A C3A 93.0(7)
F2A P1A C3A 174.1(8)
F3A P1A C3A 87.9(7)
C5A P1A C3A 91.8(15)
F1A P1A C1A 88.1(7)
F2A P1A C1A 85.1(8)
F3A P1A C1A 90.7(7)
C5A P1A C1A 173.7(16)
C3A P1A C1A 94.5(8)

loop_
_geom_bond_atom_site_label_1
_geom_bond_atom_site_label_2
_geom_bond_distance
C1 F4 1.370(4)
C1 F5 1.374(3)
C1 C2 1.549(6)
C1 P1 1.956(4)
C2 F8 1.315(5)
C2 F6 1.331(5)
C2 F7 1.356(5)
C3 F10 1.358(4)
C3 F9 1.379(4)
C3 C4 1.539(5)
C3 P1 1.948(4)
C4 F12 1.327(5)
C4 F11 1.336(4)
C4 F13 1.343(4)
C5 F14 1.324(9)
C5 F15 1.399(5)
C5 C6 1.541(5)
C5 P1 1.979(5)
C6 F18 1.327(5)
C6 F17 1.335(5)
C6 F16 1.338(5)
C7 N1 1.520(3)
C7 C8 1.529(3)
C7 H7A 0.9900
C7 H7B 0.9900
C8 C9 1.524(3)
C8 H8A 0.9900
C8 H8B 0.9900
C9 C10 1.524(4)
C9 H9A 0.9900
C9 H9B 0.9900
C10 H10A 0.9800
C10 H10B 0.9800
C10 H10C 0.9800
C11 N1 1.522(3)
C11 C12 1.526(3)
C11 H11A 0.9900
C11 H11B 0.9900
C12 C13 1.532(3)
C12 H12A 0.9900
C12 H12B 0.9900
C13 C14 1.515(4)
C13 H13A 0.9900
C13 H13B 0.9900
C14 H14A 0.9800
C14 H14B 0.9800
C14 H14C 0.9800
C15 C16 1.522(3)
C15 N1 1.524(3)
C15 H15A 0.9900
C15 H15B 0.9900
C16 C17 1.525(4)
C16 H16A 0.9900
C16 H16B 0.9900
C17 C18 1.522(4)
C17 H17A 0.9900
C17 H17B 0.9900
C18 H18A 0.9800
C18 H18B 0.9800
C18 H18C 0.9800
C19 C20 1.521(4)
C19 N1 1.524(3)
C19 H19A 0.9900
C19 H19B 0.9900
C20 C21 1.533(4)
C20 H20A 0.9900
C20 H20B 0.9900
C21 C22 1.517(4)
C21 H21A 0.9900
C21 H21B 0.9900
C22 H22A 0.9800
C22 H22B 0.9800
C22 H22C 0.9800
F1 P1 1.624(2)
F2 P1 1.629(3)
F3 P1 1.626(2)
C1A F4A 1.364(18)
C1A F5A 1.368(19)
C1A C2A 1.539(10)
C1A P1A 1.95(2)
C2A F6A 1.326(10)
C2A F7A 1.340(10)
C2A F8A 1.340(10)
C3A F10A 1.374(18)
C3A F9A 1.387(19)
C3A C4A 1.544(10)
C3A P1A 1.94(2)
C4A F12A 1.341(10)
C4A F11A 1.344(10)
C4A F13A 1.345(10)
C5A F15A 1.347(10)
C5A C6A 1.540(10)
C5A F14A 1.69(5)
C5A P1A 1.74(3)
C6A F16A 1.342(10)
C6A F17A 1.344(10)
C6A F18A 1.345(10)
F1A P1A 1.584(11)
F2A P1A 1.664(15)
F3A P1A 1.678(11)

loop_
_geom_torsion_atom_site_label_1
_geom_torsion_atom_site_label_2
_geom_torsion_atom_site_label_3
_geom_torsion_atom_site_label_4
_geom_torsion
F4 C1 C2 F8 177.9(3)
F5 C1 C2 F8 68.0(4)
P1 C1 C2 F8 -57.2(4)
F4 C1 C2 F6 -59.0(4)
F5 C1 C2 F6 -168.8(3)
P1 C1 C2 F6 65.9(4)
F4 C1 C2 F7 58.4(4)
F5 C1 C2 F7 -51.4(4)
P1 C1 C2 F7 -176.7(2)
F10 C3 C4 F12 -177.7(3)
F9 C3 C4 F12 -67.5(4)
P1 C3 C4 F12 52.7(4)
F10 C3 C4 F11 60.4(4)
F9 C3 C4 F11 170.6(3)
P1 C3 C4 F11 -69.2(4)
F10 C3 C4 F13 -58.3(4)
F9 C3 C4 F13 52.0(4)
P1 C3 C4 F13 172.2(2)
F14 C5 C6 F18 -56.8(6)
F15 C5 C6 F18 -171.1(5)
P1 C5 C6 F18 71.0(7)
F14 C5 C6 F17 179.1(6)
F15 C5 C6 F17 64.8(7)
P1 C5 C6 F17 -53.1(7)
F14 C5 C6 F16 61.4(7)
F15 C5 C6 F16 -52.9(7)
P1 C5 C6 F16 -170.8(5)
N1 C7 C8 C9 178.3(2)
C7 C8 C9 C10 175.2(2)
N1 C11 C12 C13 -172.8(2)
C11 C12 C13 C14 -176.8(2)
N1 C15 C16 C17 -178.4(2)
C15 C16 C17 C18 -177.6(2)
N1 C19 C20 C21 -179.1(2)
C19 C20 C21 C22 70.4(3)
C8 C7 N1 C11 -57.8(3)
C8 C7 N1 C15 61.9(3)
C8 C7 N1 C19 -177.4(2)
C12 C11 N1 C7 -51.5(3)
C12 C11 N1 C15 -171.5(2)
C12 C11 N1 C19 67.8(3)
C16 C15 N1 C7 174.9(2)
C16 C15 N1 C11 -63.6(3)
C16 C15 N1 C19 55.9(3)
C20 C19 N1 C7 -66.1(3)
C20 C19 N1 C11 172.7(2)
C20 C19 N1 C15 53.5(3)
F10 C3 P1 F1 -112.5(2)
F9 C3 P1 F1 131.3(2)
C4 C3 P1 F1 13.5(3)
F10 C3 P1 F3 65.4(2)
F9 C3 P1 F3 -50.7(2)
C4 C3 P1 F3 -168.6(3)
F10 C3 P1 F2 157.3(2)
F9 C3 P1 F2 41.2(2)
C4 C3 P1 F2 -76.7(3)
F10 C3 P1 C1 -25.6(3)
F9 C3 P1 C1 -141.8(2)
C4 C3 P1 C1 100.3(3)
F4 C1 P1 F1 -60.5(2)
F5 C1 P1 F1 53.3(2)
C2 C1 P1 F1 176.6(3)
F4 C1 P1 F3 119.0(2)
F5 C1 P1 F3 -127.2(2)
C2 C1 P1 F3 -3.9(3)
F4 C1 P1 C3 -152.3(2)
F5 C1 P1 C3 -38.5(2)
C2 C1 P1 C3 84.8(3)
F4 C1 P1 C5 29.9(3)
F5 C1 P1 C5 143.7(3)
C2 C1 P1 C5 -93.0(4)
F14 C5 P1 F1 13.9(3)
F15 C5 P1 F1 131.8(5)
C6 C5 P1 F1 -112.2(5)
F14 C5 P1 F3 -164.0(3)
F15 C5 P1 F3 -46.1(5)
C6 C5 P1 F3 70.0(5)
F14 C5 P1 F2 104.2(3)
F15 C5 P1 F2 -138.0(5)
C6 C5 P1 F2 -21.9(5)
F14 C5 P1 C1 -72.8(3)
F15 C5 P1 C1 45.0(5)
C6 C5 P1 C1 161.1(5)
F4A C1A C2A F6A -64.7(17)
F5A C1A C2A F6A -173.9(13)
P1A C1A C2A F6A 64.6(18)
F4A C1A C2A F7A 55.6(17)
F5A C1A C2A F7A -53.5(17)
P1A C1A C2A F7A -175.1(12)
F4A C1A C2A F8A 171.9(15)
F5A C1A C2A F8A 62.8(18)
P1A C1A C2A F8A -58.7(19)
F10A C3A C4A F12A 62.8(16)
F9A C3A C4A F12A 172.8(12)
P1A C3A C4A F12A -61.6(16)
F10A C3A C4A F11A -175.8(12)
F9A C3A C4A F11A -65.8(16)
P1A C3A C4A F11A 59.8(17)
F10A C3A C4A F13A -57.4(15)
F9A C3A C4A F13A 52.7(16)
P1A C3A C4A F13A 178.2(11)
F15A C5A C6A F16A -24(4)
F14A C5A C6A F16A 65(3)
P1A C5A C6A F16A 170(4)
F15A C5A C6A F17A 94(4)
F14A C5A C6A F17A -177(3)
P1A C5A C6A F17A -72(6)
F15A C5A C6A F18A -151(3)
F14A C5A C6A F18A -62(3)
P1A C5A C6A F18A 43(7)
F15A C5A P1A F1A 58(5)
C6A C5A P1A F1A -140(5)
F14A C5A P1A F1A -49.3(18)
F15A C5A P1A F2A 151(5)
C6A C5A P1A F2A -47(5)
F14A C5A P1A F2A 43.6(17)
F15A C5A P1A F3A -123(5)
C6A C5A P1A F3A 39(5)
F14A C5A P1A F3A 129.8(17)
F15A C5A P1A C3A -35(5)
C6A C5A P1A C3A 127(5)
F14A C5A P1A C3A -142.4(17)
F10A C3A P1A F1A -125.4(11)
F9A C3A P1A F1A 123.1(11)
C4A C3A P1A F1A -1.5(14)
F10A C3A P1A F3A 55.8(11)
F9A C3A P1A F3A -55.8(11)
C4A C3A P1A F3A 179.6(13)
F10A C3A P1A C5A -34.2(19)
F9A C3A P1A C5A -145.7(19)
C4A C3A P1A C5A 90(2)
F10A C3A P1A C1A 146.3(11)
F9A C3A P1A C1A 34.7(11)
C4A C3A P1A C1A -89.9(13)
F4A C1A P1A F1A -62.7(11)
F5A C1A P1A F1A 51.4(11)
C2A C1A P1A F1A 170.7(13)
F4A C1A P1A F2A -155.7(11)
F5A C1A P1A F2A -41.7(11)
C2A C1A P1A F2A 77.6(13)
F4A C1A P1A F3A 118.1(11)
F5A C1A P1A F3A -127.8(11)
C2A C1A P1A F3A -8.5(14)
F4A C1A P1A C3A 30.2(12)
F5A C1A P1A C3A 144.2(11)
C2A C1A P1A C3A -96.4(14)
